data_4002265
loop_
_publ_author_name
'Porob, D.G.'
'Guru Row, T.N.'

_publ_section_title
;
 A novel oxide ion conductor in a doped Bi2 O3 - V2 O5 system: ab initio
 structure of a new polymorph of Na Bi3 V2 O10 via powder X-ray
 diffraction
;
_journal_name_full 'Chemistry of Materials (1,1989-)'
_journal_page_first 3658
_journal_page_last 3661
_journal_volume 12
_journal_year 2000
_chemical_formula_sum 'Bi3.114 Na0.886 O9.792 V2'
_chemical_name_systematic 'Na0.886 (Bi3.114 V2 O9.792)'
_space_group_IT_number 2
_symmetry_space_group_name_Hall '-P 1'
_symmetry_space_group_name_H-M 'P -1'
_cell_angle_alpha 84.44
_cell_angle_beta 113.462
_cell_angle_gamma 112.319
_cell_formula_units_Z 1
_cell_length_a 7.1964
_cell_length_b 7.0367
_cell_length_c 5.5139
_cell_volume 236.459
_citation_journal_id_ASTM CMATEX
_cod_data_source_file Porob_CMATEX_2000_1054.cif
_cod_data_source_block Bi3.114Na0.886O9.792V2
_cod_database_code 4002265

loop_
_symmetry_equiv_pos_as_xyz
x,y,z
-x,-y,-z

loop_
_atom_site_label
_atom_site_type_symbol
_atom_site_fract_x
_atom_site_fract_y
_atom_site_fract_z
_atom_site_occupancy
_atom_site_U_iso_or_equiv
O2 O-2 0.2175 0.4004 0.6284 1 0.0
Na1 Na+1 0.293 0.1208 0.6098 0.443 0.0
Bi2 Bi+3 0.0264 0.2568 -0.0552 1 0.0
O5 O-2 0.3645 0.2881 0.2141 1 0.0
O4 O-2 0.2666 0.8302 0.4445 1 0.0
O3 O-2 0.6762 0.2549 0.0776 0.896 0.0
O1 O-2 0.0458 -0.015 0.8086 1 0.0
Bi1 Bi+3 0.293 0.1208 0.6098 0.557 0.0
V1 V+4 0.6444 0.3474 0.2986 1 0.0
